data_8106956
loop_
_publ_author_name
'Bali\'c, Tomislav'
'Markovi\'c, Berislav'

_publ_section_title
;
 Crystal structure of
 2,2&#x2032;-[pentane-1,5-diylbis(oxy)]dibenzaldehyde, C19H20O4
;
_journal_issue 2
_journal_name_full 'Zeitschrift f\"ur Kristallographie - New Crystal Structures'
_journal_page_first 619
_journal_page_last 621
_journal_paper_doi 10.1515/ncrs-2015-0213
_journal_volume 231
_journal_year 2016
_chemical_formula_moiety 'C19 H20 O4'
_chemical_formula_sum 'C19 H20 O4'
_chemical_formula_weight 312.35
_chemical_name_common 2-[5-(2-formylphenoxy)pentoxy]benzaldehyde)
_chemical_name_systematic 2,2'-[pentane-1,5-diylbis(oxy)]dibenzaldehyde
_space_group_IT_number 14
_space_group_name_Hall '-P 2ybc'
_space_group_name_H-M_alt 'P 1 21/c 1'
_symmetry_cell_setting monoclinic
_symmetry_space_group_name_H-M 'P 1 21/c 1'
_atom_sites_solution_hydrogens geom
_atom_sites_solution_primary direct
_atom_sites_solution_secondary difmap
_audit_creation_method SHELXL-97
_cell_angle_alpha 90.00
_cell_angle_beta 108.537(4)
_cell_angle_gamma 90.00
_cell_formula_units_Z 4
_cell_length_a 16.5979(5)
_cell_length_b 8.5654(2)
_cell_length_c 11.8418(4)
_cell_measurement_reflns_used 6799
_cell_measurement_temperature 190(2)
_cell_measurement_theta_max 28.3412
_cell_measurement_theta_min 4.2159
_cell_volume 1596.18(9)
_computing_cell_refinement 'CrysAlis PRO CCD [11]'
_computing_data_collection 'CrysAlis PRO CCD [11]'
_computing_data_reduction 'CrysAlis PRO CCD [11]'
_computing_molecular_graphics 'ORTEP-3 [14]'
_computing_publication_material SHELXL-97[13]
_computing_structure_refinement 'SHELXL-97 [13]'
_computing_structure_solution 'SIR2004 [12]'
_diffrn_ambient_temperature 190(2)
_diffrn_detector_area_resol_mean 16.3426
_diffrn_measured_fraction_theta_full 0.985
_diffrn_measured_fraction_theta_max 0.985
_diffrn_measurement_device_type 'Xcalibur, Sapphire3'
_diffrn_measurement_method '\w scans'
_diffrn_radiation_monochromator graphite
_diffrn_radiation_source 'Enhance (Mo) X-ray Source'
_diffrn_radiation_type 'Mo K\a'
_diffrn_radiation_wavelength 0.7107
_diffrn_reflns_av_R_equivalents 0.0178
_diffrn_reflns_av_sigmaI/netI 0.0185
_diffrn_reflns_limit_h_max 21
_diffrn_reflns_limit_h_min -20
_diffrn_reflns_limit_k_max 10
_diffrn_reflns_limit_k_min -10
_diffrn_reflns_limit_l_max 15
_diffrn_reflns_limit_l_min -14
_diffrn_reflns_number 11694
_diffrn_reflns_theta_full 26.99
_diffrn_reflns_theta_max 26.99
_diffrn_reflns_theta_min 4.22
_exptl_absorpt_coefficient_mu 0.090
_exptl_absorpt_correction_T_max 1.00000
_exptl_absorpt_correction_T_min 0.95285
_exptl_absorpt_correction_type multi-scan
_exptl_absorpt_process_details
;
CrysAlisPro, Oxford Diffraction Ltd.,
Version 1.171.34.44 (release 25-10-2010 CrysAlis171 .NET)
(compiled Oct 25 2010,18:11:34)
Empirical absorption correction using spherical harmonics,
 implemented in SCALE3 ABSPACK scaling algorithm.
;
_exptl_crystal_colour colourless
_exptl_crystal_density_diffrn 1.300
_exptl_crystal_density_method 'not measured'
_exptl_crystal_description prism
_exptl_crystal_F_000 664
_exptl_crystal_size_max 0.55
_exptl_crystal_size_mid 0.35
_exptl_crystal_size_min 0.24
_refine_diff_density_max 0.303
_refine_diff_density_min -0.172
_refine_diff_density_rms 0.033
_refine_ls_extinction_method none
_refine_ls_goodness_of_fit_ref 1.038
_refine_ls_hydrogen_treatment constr
_refine_ls_matrix_type full
_refine_ls_number_parameters 208
_refine_ls_number_reflns 3426
_refine_ls_number_restraints 0
_refine_ls_restrained_S_all 1.038
_refine_ls_R_factor_all 0.0446
_refine_ls_R_factor_gt 0.0385
_refine_ls_shift/su_max 0.001
_refine_ls_shift/su_mean 0.000
_refine_ls_structure_factor_coef Fsqd
_refine_ls_weighting_details 'calc w=1/[\s^2^(Fo^2^)+(0.0440P)^2^+0.4376P] where P=(Fo^2^+2Fc^2^)/3'
_refine_ls_weighting_scheme calc
_refine_ls_wR_factor_gt 0.0931
_refine_ls_wR_factor_ref 0.0973
_reflns_number_gt 3015
_reflns_number_total 3426
_reflns_threshold_expression >2sigma(I)
_cod_data_source_file suppl_ncrs-2015-0213_suppl.cif
_cod_data_source_block 2-[5-(2-formylphenoxy)pentoxy]benzaldehyde)
_cod_original_cell_volume 1596.18(8)
_cod_database_code 8106956
_shelx_space_group_comment
;
The symmetry employed for this shelxl refinement is uniquely defined
by the following loop, which should always be used as a source of
symmetry information in preference to the above space-group names.
They are only intended as comments.
;

loop_
_symmetry_equiv_pos_as_xyz
'x, y, z'
'-x, y+1/2, -z+1/2'
'-x, -y, -z'
'x, -y-1/2, z-1/2'

loop_
_atom_site_label
_atom_site_type_symbol
_atom_site_fract_x
_atom_site_fract_y
_atom_site_fract_z
_atom_site_U_iso_or_equiv
_atom_site_adp_type
_atom_site_occupancy
_atom_site_symmetry_multiplicity
_atom_site_calc_flag
_atom_site_refinement_flags
_atom_site_disorder_assembly
_atom_site_disorder_group
C1 C 0.48905(8) -0.26034(16) 0.98752(11) 0.0360(3) Uani 1 1 d . . .
H1 H 0.5044 -0.2759 0.9176 0.043 Uiso 1 1 calc R . .
C2 C 0.54368(7) -0.15895(14) 1.08088(10) 0.0277(3) Uani 1 1 d . . .
C3 C 0.61737(7) -0.09085(14) 1.06793(10) 0.0275(3) Uani 1 1 d . . .
C4 C 0.66675(8) 0.00864(15) 1.15513(11) 0.0330(3) Uani 1 1 d . . .
H4 H 0.7171 0.0536 1.1474 0.040 Uiso 1 1 calc R . .
C5 C 0.64160(9) 0.04144(16) 1.25371(11) 0.0376(3) Uani 1 1 d . . .
H5 H 0.6750 0.1104 1.3131 0.045 Uiso 1 1 calc R . .
C6 C 0.56898(9) -0.02402(16) 1.26760(12) 0.0381(3) Uani 1 1 d . . .
H6 H 0.5526 0.0000 1.3355 0.046 Uiso 1 1 calc R . .
C7 C 0.52092(8) -0.12429(15) 1.18170(11) 0.0330(3) Uani 1 1 d . . .
H7 H 0.4715 -0.1706 1.1912 0.040 Uiso 1 1 calc R . .
C8 C 0.69667(7) -0.03577(15) 0.93403(11) 0.0318(3) Uani 1 1 d . . .
H8A H 0.7543 -0.0531 0.9909 0.038 Uiso 1 1 calc R . .
H8B H 0.6827 0.0766 0.9343 0.038 Uiso 1 1 calc R . .
C9 C 0.69297(8) -0.08701(16) 0.81039(11) 0.0321(3) Uani 1 1 d . . .
H9B H 0.6338 -0.0770 0.7565 0.038 Uiso 1 1 calc R . .
H9A H 0.7091 -0.1986 0.8128 0.038 Uiso 1 1 calc R . .
C10 C 0.75139(7) 0.00771(15) 0.75988(11) 0.0301(3) Uani 1 1 d . . .
H10A H 0.8103 0.0018 0.8152 0.036 Uiso 1 1 calc R . .
H10B H 0.7336 0.1186 0.7533 0.036 Uiso 1 1 calc R . .
C11 C 0.74929(7) -0.05204(15) 0.63761(11) 0.0300(3) Uani 1 1 d . . .
H11A H 0.7744 -0.1580 0.6467 0.036 Uiso 1 1 calc R . .
H11B H 0.6893 -0.0608 0.5864 0.036 Uiso 1 1 calc R . .
C12 C 0.79639(7) 0.05052(16) 0.57590(11) 0.0307(3) Uani 1 1 d . . .
H12A H 0.7867 0.0133 0.4935 0.037 Uiso 1 1 calc R . .
H12B H 0.7757 0.1594 0.5723 0.037 Uiso 1 1 calc R . .
C13 C 0.94026(7) 0.12078(13) 0.59706(10) 0.0260(2) Uani 1 1 d . . .
C14 C 0.91493(8) 0.22073(15) 0.49926(11) 0.0315(3) Uani 1 1 d . . .
H14 H 0.8562 0.2378 0.4589 0.038 Uiso 1 1 calc R . .
C15 C 0.97581(9) 0.29511(15) 0.46126(12) 0.0361(3) Uani 1 1 d . . .
H15 H 0.9583 0.3629 0.3944 0.043 Uiso 1 1 calc R . .
C16 C 1.06192(9) 0.27260(16) 0.51888(12) 0.0382(3) Uani 1 1 d . . .
H16 H 1.1030 0.3248 0.4922 0.046 Uiso 1 1 calc R . .
C17 C 1.08691(8) 0.17354(15) 0.61530(12) 0.0339(3) Uani 1 1 d . . .
H17 H 1.1458 0.1578 0.6552 0.041 Uiso 1 1 calc R . .
C18 C 1.02717(7) 0.09569(14) 0.65554(10) 0.0276(3) Uani 1 1 d . . .
C19 C 1.05571(8) -0.01616(16) 0.75464(11) 0.0316(3) Uani 1 1 d . . .
H19 H 1.0138 -0.0749 0.7751 0.038 Uiso 1 1 calc R . .
O1 O 0.42585(6) -0.32535(13) 0.99384(9) 0.0504(3) Uani 1 1 d . . .
O2 O 0.63525(5) -0.12836(10) 0.96666(7) 0.0332(2) Uani 1 1 d . . .
O3 O 0.88550(5) 0.04408(10) 0.64226(7) 0.0295(2) Uani 1 1 d . . .
O4 O 1.12945(6) -0.03763(15) 0.81153(9) 0.0527(3) Uani 1 1 d . . .

loop_
_atom_site_aniso_label
_atom_site_aniso_U_11
_atom_site_aniso_U_22
_atom_site_aniso_U_33
_atom_site_aniso_U_23
_atom_site_aniso_U_13
_atom_site_aniso_U_12
C1 0.0363(7) 0.0393(7) 0.0314(6) 0.0052(5) 0.0093(5) -0.0025(6)
C2 0.0277(6) 0.0287(6) 0.0262(6) 0.0061(5) 0.0078(5) 0.0050(5)
C3 0.0286(6) 0.0289(6) 0.0257(6) 0.0043(5) 0.0097(5) 0.0069(5)
C4 0.0307(6) 0.0340(7) 0.0331(6) 0.0022(5) 0.0086(5) 0.0012(5)
C5 0.0450(7) 0.0348(7) 0.0293(6) -0.0019(5) 0.0068(6) 0.0014(6)
C6 0.0504(8) 0.0375(7) 0.0308(6) 0.0022(5) 0.0193(6) 0.0078(6)
C7 0.0343(6) 0.0350(7) 0.0334(6) 0.0081(5) 0.0160(5) 0.0063(5)
C8 0.0251(6) 0.0385(7) 0.0341(6) -0.0012(5) 0.0127(5) -0.0035(5)
C9 0.0278(6) 0.0374(7) 0.0342(6) -0.0032(5) 0.0145(5) -0.0041(5)
C10 0.0272(6) 0.0331(6) 0.0323(6) -0.0016(5) 0.0128(5) -0.0028(5)
C11 0.0240(5) 0.0360(7) 0.0301(6) -0.0020(5) 0.0088(5) -0.0030(5)
C12 0.0240(6) 0.0389(7) 0.0285(6) 0.0032(5) 0.0074(5) 0.0010(5)
C13 0.0295(6) 0.0246(6) 0.0276(6) -0.0037(4) 0.0142(5) -0.0025(4)
C14 0.0350(6) 0.0300(6) 0.0319(6) 0.0020(5) 0.0140(5) 0.0016(5)
C15 0.0495(8) 0.0268(6) 0.0377(7) 0.0027(5) 0.0220(6) -0.0014(6)
C16 0.0445(7) 0.0325(7) 0.0460(8) -0.0038(6) 0.0264(6) -0.0117(6)
C17 0.0316(6) 0.0347(7) 0.0388(7) -0.0082(5) 0.0159(5) -0.0077(5)
C18 0.0292(6) 0.0278(6) 0.0283(6) -0.0066(5) 0.0128(5) -0.0036(5)
C19 0.0261(6) 0.0405(7) 0.0292(6) -0.0019(5) 0.0102(5) -0.0007(5)
O1 0.0456(6) 0.0572(7) 0.0436(6) 0.0101(5) 0.0074(5) -0.0181(5)
O2 0.0345(5) 0.0376(5) 0.0328(5) -0.0035(4) 0.0181(4) -0.0047(4)
O3 0.0231(4) 0.0378(5) 0.0288(4) 0.0061(4) 0.0100(3) -0.0008(3)
O4 0.0278(5) 0.0810(8) 0.0451(6) 0.0158(5) 0.0055(4) 0.0002(5)

loop_
_atom_type_symbol
_atom_type_description
_atom_type_scat_dispersion_real
_atom_type_scat_dispersion_imag
_atom_type_scat_source
C C 0.0033 0.0016 'International Tables Vol C Tables 4.2.6.8 and 6.1.1.4'
H H 0.0000 0.0000 'International Tables Vol C Tables 4.2.6.8 and 6.1.1.4'
O O 0.0106 0.0060 'International Tables Vol C Tables 4.2.6.8 and 6.1.1.4'

loop_
_geom_angle_atom_site_label_1
_geom_angle_atom_site_label_2
_geom_angle_atom_site_label_3
_geom_angle
_geom_angle_site_symmetry_1
_geom_angle_site_symmetry_3
O1 C1 C2 124.37(12) . .
O1 C1 H1 117.8 . .
C2 C1 H1 117.8 . .
C7 C2 C3 119.13(11) . .
C7 C2 C1 119.98(11) . .
C3 C2 C1 120.85(11) . .
O2 C3 C4 123.87(11) . .
O2 C3 C2 116.00(11) . .
C4 C3 C2 120.13(11) . .
C5 C4 C3 119.06(12) . .
C5 C4 H4 120.5 . .
C3 C4 H4 120.5 . .
C6 C5 C4 121.57(12) . .
C6 C5 H5 119.2 . .
C4 C5 H5 119.2 . .
C7 C6 C5 119.12(12) . .
C7 C6 H6 120.4 . .
C5 C6 H6 120.4 . .
C6 C7 C2 120.99(12) . .
C6 C7 H7 119.5 . .
C2 C7 H7 119.5 . .
O2 C8 C9 106.64(10) . .
O2 C8 H8A 110.4 . .
C9 C8 H8A 110.4 . .
O2 C8 H8B 110.4 . .
C9 C8 H8B 110.4 . .
H8A C8 H8B 108.6 . .
C8 C9 C10 112.99(10) . .
C8 C9 H9B 109.0 . .
C10 C9 H9B 109.0 . .
C8 C9 H9A 109.0 . .
C10 C9 H9A 109.0 . .
H9B C9 H9A 107.8 . .
C9 C10 C11 111.62(10) . .
C9 C10 H10A 109.3 . .
C11 C10 H10A 109.3 . .
C9 C10 H10B 109.3 . .
C11 C10 H10B 109.3 . .
H10A C10 H10B 108.0 . .
C12 C11 C10 113.89(10) . .
C12 C11 H11A 108.8 . .
C10 C11 H11A 108.8 . .
C12 C11 H11B 108.8 . .
C10 C11 H11B 108.8 . .
H11A C11 H11B 107.7 . .
O3 C12 C11 108.30(9) . .
O3 C12 H12A 110.0 . .
C11 C12 H12A 110.0 . .
O3 C12 H12B 110.0 . .
C11 C12 H12B 110.0 . .
H12A C12 H12B 108.4 . .
O3 C13 C14 124.09(11) . .
O3 C13 C18 116.22(10) . .
C14 C13 C18 119.69(11) . .
C15 C14 C13 119.61(12) . .
C15 C14 H14 120.2 . .
C13 C14 H14 120.2 . .
C14 C15 C16 121.34(12) . .
C14 C15 H15 119.3 . .
C16 C15 H15 119.3 . .
C17 C16 C15 119.03(12) . .
C17 C16 H16 120.5 . .
C15 C16 H16 120.5 . .
C16 C17 C18 121.15(12) . .
C16 C17 H17 119.4 . .
C18 C17 H17 119.4 . .
C17 C18 C13 119.18(11) . .
C17 C18 C19 119.91(11) . .
C13 C18 C19 120.85(10) . .
O4 C19 C18 123.76(12) . .
O4 C19 H19 118.1 . .
C18 C19 H19 118.1 . .
C3 O2 C8 118.55(9) . .
C13 O3 C12 117.76(9) . .

loop_
_geom_bond_atom_site_label_1
_geom_bond_atom_site_label_2
_geom_bond_distance
_geom_bond_site_symmetry_2
C1 O1 1.2108(16) .
C1 C2 1.4701(18) .
C1 H1 0.9500 .
C2 C7 1.3940(17) .
C2 C3 1.4068(17) .
C3 O2 1.3623(14) .
C3 C4 1.3878(18) .
C4 C5 1.3877(18) .
C4 H4 0.9500 .
C5 C6 1.386(2) .
C5 H5 0.9500 .
C6 C7 1.3757(19) .
C6 H6 0.9500 .
C7 H7 0.9500 .
C8 O2 1.4381(14) .
C8 C9 1.5109(17) .
C8 H8A 0.9900 .
C8 H8B 0.9900 .
C9 C10 1.5247(16) .
C9 H9B 0.9900 .
C9 H9A 0.9900 .
C10 C11 1.5256(16) .
C10 H10A 0.9900 .
C10 H10B 0.9900 .
C11 C12 1.5100(17) .
C11 H11A 0.9900 .
C11 H11B 0.9900 .
C12 O3 1.4384(13) .
C12 H12A 0.9900 .
C12 H12B 0.9900 .
C13 O3 1.3615(13) .
C13 C14 1.3933(17) .
C13 C18 1.4041(16) .
C14 C15 1.3851(17) .
C14 H14 0.9500 .
C15 C16 1.3875(19) .
C15 H15 0.9500 .
C16 C17 1.3765(19) .
C16 H16 0.9500 .
C17 C18 1.3984(17) .
C17 H17 0.9500 .
C18 C19 1.4717(18) .
C19 O4 1.2088(15) .
C19 H19 0.9500 .

loop_
_geom_hbond_atom_site_label_D
_geom_hbond_atom_site_label_H
_geom_hbond_atom_site_label_A
_geom_hbond_distance_DH
_geom_hbond_distance_HA
_geom_hbond_distance_DA
_geom_hbond_angle_DHA
_geom_hbond_site_symmetry_A
C4 H4 O4 0.95 2.44 3.2880(16) 148.4 3_757
C6 H6 O1 0.95 2.45 3.2756(16) 145.7 2_657

loop_
_geom_torsion_atom_site_label_1
_geom_torsion_atom_site_label_2
_geom_torsion_atom_site_label_3
_geom_torsion_atom_site_label_4
_geom_torsion
_geom_torsion_site_symmetry_1
_geom_torsion_site_symmetry_2
_geom_torsion_site_symmetry_3
_geom_torsion_site_symmetry_4
O1 C1 C2 C7 -4.2(2) . . . .
O1 C1 C2 C3 178.34(13) . . . .
C7 C2 C3 O2 -179.25(10) . . . .
C1 C2 C3 O2 -1.76(16) . . . .
C7 C2 C3 C4 0.41(17) . . . .
C1 C2 C3 C4 177.90(11) . . . .
O2 C3 C4 C5 178.64(11) . . . .
C2 C3 C4 C5 -1.00(18) . . . .
C3 C4 C5 C6 0.7(2) . . . .
C4 C5 C6 C7 0.2(2) . . . .
C5 C6 C7 C2 -0.82(19) . . . .
C3 C2 C7 C6 0.51(18) . . . .
C1 C2 C7 C6 -177.00(12) . . . .
O2 C8 C9 C10 176.68(10) . . . .
C8 C9 C10 C11 177.27(10) . . . .
C9 C10 C11 C12 172.04(10) . . . .
C10 C11 C12 O3 66.80(13) . . . .
O3 C13 C14 C15 179.03(11) . . . .
C18 C13 C14 C15 -0.42(18) . . . .
C13 C14 C15 C16 -0.20(19) . . . .
C14 C15 C16 C17 0.4(2) . . . .
C15 C16 C17 C18 0.10(19) . . . .
C16 C17 C18 C13 -0.71(18) . . . .
C16 C17 C18 C19 176.60(12) . . . .
O3 C13 C18 C17 -178.63(10) . . . .
C14 C13 C18 C17 0.87(17) . . . .
O3 C13 C18 C19 4.08(16) . . . .
C14 C13 C18 C19 -176.42(11) . . . .
C17 C18 C19 O4 6.0(2) . . . .
C13 C18 C19 O4 -176.70(12) . . . .
C4 C3 O2 C8 -14.36(17) . . . .
C2 C3 O2 C8 165.29(10) . . . .
C9 C8 O2 C3 -171.16(10) . . . .
C14 C13 O3 C12 8.47(16) . . . .
C18 C13 O3 C12 -172.06(10) . . . .
C11 C12 O3 C13 175.71(10) . . . .
